data_1576791
loop_
_publ_author_name
'Royla, Philipp'
'Schwedtmann, Kai'
'Gomila, Rosa M.'
'Frontera, Antonio'
'Weigand, Jan J.'

_publ_section_title
;
 Chemoselectivity in the cationic Phospha-Wittig reaction: accessing
 phosphorus heterocycles, phosphaalkenes, and their annulated [4 + 2]
 dimers.
;
_journal_issue 9
_journal_name_full 'Chemical science'
_journal_page_first 4678
_journal_page_last 4687
_journal_paper_doi 10.1039/d5sc08693k
_journal_volume 17
_journal_year 2026
_chemical_formula_moiety 'C33 H54 N4 O3 P2, 2(C F3 O3 S)'
_chemical_formula_sum 'C35 H54 F6 N4 O9 P2 S2'
_chemical_formula_weight 914.88
_space_group_crystal_system monoclinic
_space_group_IT_number 7
_space_group_name_Hall 'P -2yac'
_space_group_name_H-M_alt 'P 1 n 1'
_atom_sites_solution_hydrogens mixed
_atom_sites_solution_primary dual
_audit_creation_date 2025-06-16
_audit_creation_method
;
Olex2 1.3
(compiled 2019.09.11 svn.r3662 for OlexSys, GUI svn.r5938)
;
_audit_update_record
;
2025-11-07 deposited with the CCDC.	2025-12-26 downloaded from the CCDC.
;
_cell_angle_alpha 90
_cell_angle_beta 90.0260(10)
_cell_angle_gamma 90
_cell_formula_units_Z 2
_cell_length_a 10.49620(10)
_cell_length_b 16.7168(2)
_cell_length_c 14.43090(10)
_cell_measurement_reflns_used 8970
_cell_measurement_temperature 200.00(10)
_cell_measurement_theta_max 75.3750
_cell_measurement_theta_min 2.6330
_cell_volume 2532.09(4)
_computing_cell_refinement 'CrysAlisPro 1.171.38.43 (Rigaku OD, 2015)'
_computing_data_collection 'CrysAlisPro 1.171.38.43 (Rigaku OD, 2015)'
_computing_data_reduction 'CrysAlisPro 1.171.38.43 (Rigaku OD, 2015)'
_computing_molecular_graphics 'Olex2 1.3 (Dolomanov et al., 2009)'
_computing_publication_material 'Olex2 1.3 (Dolomanov et al., 2009)'
_computing_structure_refinement 'ShelXL 2018/3 (Sheldrick, 2015)'
_computing_structure_solution 'SHELXT 2018/2 (Sheldrick, 2018)'
_diffrn_ambient_environment N~2~
_diffrn_ambient_temperature 200.00(10)
_diffrn_detector 'CCD plate'
_diffrn_detector_area_resol_mean 10.5700
_diffrn_detector_type AtlasS2
_diffrn_measured_fraction_theta_full 1.000
_diffrn_measured_fraction_theta_max 0.989
_diffrn_measurement_details
;
List of Runs (angles in degrees, time in seconds):

  # Type    Start    End  Width  t~exp~   \w     \q     \k     \f   Frames
#--------------------------------------------------------------------------
  1  \w   -111.00 -26.00   0.50    0.50    --  -38.50 -38.00 -90.00  170
  2  \w    -82.00 -14.00   0.50    0.50    --  -38.50 125.00  60.00  136
  3  \w    -38.00  -6.00   0.50    0.50    --  -38.50 125.00 120.00   64
  4  \w    -75.00  39.00   0.50    0.50    --  -38.50  19.00  90.00  228
  5  \w     54.00  90.00   0.50    0.50    --   42.75-125.00   0.00   72
  6  \w     27.00  68.00   0.50    0.50    --   42.75-125.00-120.00   82
  7  \w     47.00 114.00   0.50    2.00    --  111.00 -30.00  90.00  134
  8  \w     42.00  93.00   0.50    2.00    --  111.00-125.00  30.00  102
  9  \w     46.00  87.00   0.50    2.00    --  111.00 -45.00-180.00   82
 10  \w     68.00  95.00   0.50    2.00    --  111.00 -94.00-180.00   54
 11  \w     98.00 143.00   0.50    2.00    --  111.00 125.00  90.00   90
 12  \w     86.00 112.00   0.50    2.00    --  111.00-125.00-150.00   52
 13  \w     47.00  89.00   0.50    2.00    --  111.00 -94.00  30.00   84
 14  \w     32.00 121.00   0.50    2.00    --  111.00 -15.00 150.00  178
 15  \w     98.00 177.00   0.50    2.00    --  111.00 125.00  30.00  158
 16  \w     56.00 135.00   0.50    2.00    --  111.00 -30.00   0.00  158
 17  \w     63.00  90.00   0.50    2.00    --  111.00-125.00 120.00   54
 18  \w     81.00 107.00   0.50    2.00    --  111.00 -94.00-120.00   52
 19  \w     45.00 137.00   0.50    2.00    --  111.00 -61.00  90.00  184
 20  \w     53.00 107.00   0.50    2.00    --  111.00 -94.00 -60.00  108
 21  \w     87.00 172.00   0.50    2.00    --  111.00  30.00 -30.00  170
 22  \w     63.00 107.00   0.50    2.00    --  111.00 -94.00   0.00   88
 23  \w     71.00 133.00   0.50    2.00    --  111.00  15.00  90.00  124
 24  \w    153.00 178.00   0.50    2.00    --  111.00  15.00  90.00   50
 25  \w    122.00 173.00   0.50    2.00    --  111.00  77.00 150.00  102
 26  \w     57.00  84.00   0.50    2.00    --  111.00-125.00   0.00   54
 27  \w     36.00 107.00   0.50    2.00    --  111.00 -94.00  60.00  142
 28  \w     87.00 112.00   0.50    2.00    --  111.00-125.00-180.00   50
 29  \w     75.00 110.00   0.50    2.00    --  111.00-125.00 -90.00   70
 30  \w     57.00 107.00   0.50    2.00    --  111.00 -94.00 120.00  100
;
_diffrn_measurement_device 'four-circle diffractometer'
_diffrn_measurement_device_type 'SuperNova, Dual, Cu at zero, AtlasS2'
_diffrn_measurement_method '\w scans'
_diffrn_orient_matrix_type 'CrysAlisPro convention (1999,Acta A55,543-557)'
_diffrn_orient_matrix_UB_11 0.1410594000
_diffrn_orient_matrix_UB_12 0.0024943000
_diffrn_orient_matrix_UB_13 0.0293516000
_diffrn_orient_matrix_UB_21 -0.0082830000
_diffrn_orient_matrix_UB_22 0.0915321000
_diffrn_orient_matrix_UB_23 0.0108755000
_diffrn_orient_matrix_UB_31 -0.0395545000
_diffrn_orient_matrix_UB_32 -0.0105011000
_diffrn_orient_matrix_UB_33 0.1020797000
_diffrn_radiation_monochromator mirror
_diffrn_radiation_probe x-ray
_diffrn_radiation_type 'Cu K\a'
_diffrn_radiation_wavelength 1.54184
_diffrn_reflns_av_R_equivalents 0.0346
_diffrn_reflns_av_unetI/netI 0.0316
_diffrn_reflns_Laue_measured_fraction_full 1.000
_diffrn_reflns_Laue_measured_fraction_max 0.989
_diffrn_reflns_limit_h_max 13
_diffrn_reflns_limit_h_min -13
_diffrn_reflns_limit_k_max 20
_diffrn_reflns_limit_k_min -21
_diffrn_reflns_limit_l_max 18
_diffrn_reflns_limit_l_min -12
_diffrn_reflns_number 25804
_diffrn_reflns_point_group_measured_fraction_full 0.728
_diffrn_reflns_point_group_measured_fraction_max 0.708
_diffrn_reflns_theta_full 67.684
_diffrn_reflns_theta_max 77.103
_diffrn_reflns_theta_min 2.643
_diffrn_source 'micro-focus sealed X-ray tube'
_diffrn_source_type 'SuperNova (Cu) X-ray Source'
_exptl_absorpt_coefficient_mu 2.156
_exptl_absorpt_correction_T_max 0.844
_exptl_absorpt_correction_T_min 0.605
_exptl_absorpt_correction_type analytical
_exptl_absorpt_process_details
;
CrysAlisPro 1.171.38.43 (Rigaku Oxford Diffraction, 2015)
Analytical numeric absorption correction using a multifaceted crystal
			model based on expressions derived by R.C. Clark & J.S. Reid.
(Clark, R. C. & Reid, J. S. (1995). Acta Cryst. A51, 887-897)
Empirical absorption correction using spherical harmonics,
 implemented in SCALE3 ABSPACK scaling algorithm.
;
_exptl_crystal_colour colourless
_exptl_crystal_colour_primary colourless
_exptl_crystal_density_diffrn 1.200
_exptl_crystal_description block
_exptl_crystal_F_000 960
_exptl_crystal_size_max 0.347
_exptl_crystal_size_mid 0.197
_exptl_crystal_size_min 0.089
_refine_diff_density_max 0.189
_refine_diff_density_min -0.288
_refine_diff_density_rms 0.044
_refine_ls_abs_structure_details
;
 Refined as an inversion twin.
;
_refine_ls_abs_structure_Flack 0.04(3)
_refine_ls_extinction_method none
_refine_ls_goodness_of_fit_ref 1.033
_refine_ls_hydrogen_treatment mixed
_refine_ls_matrix_type full
_refine_ls_number_parameters 743
_refine_ls_number_reflns 7580
_refine_ls_number_restraints 153
_refine_ls_restrained_S_all 1.038
_refine_ls_R_factor_all 0.0515
_refine_ls_R_factor_gt 0.0470
_refine_ls_shift/su_max 0.001
_refine_ls_shift/su_mean 0.000
_refine_ls_structure_factor_coef Fsqd
_refine_ls_weighting_details 'w=1/[\s^2^(Fo^2^)+(0.0972P)^2^+0.0218P] where P=(Fo^2^+2Fc^2^)/3'
_refine_ls_weighting_scheme calc
_refine_ls_wR_factor_gt 0.1320
_refine_ls_wR_factor_ref 0.1394
_reflns_Friedel_coverage 0.429
_reflns_Friedel_fraction_full 0.456
_reflns_Friedel_fraction_max 0.426
_reflns_number_gt 6766
_reflns_number_total 7580
_reflns_threshold_expression 'I > 2\s(I)'
_cod_data_source_file d5sc08693k2.cif
_cod_data_source_block jjw1901
_cod_depositor_comments 'Adding full bibliography for 1576791--1576804.cif.'
_cod_database_code 1576791
_shelx_shelxl_version_number 2018/3
_chemical_oxdiff_formula C35H54F6N4O9P2S2
_shelx_space_group_comment
;
The symmetry employed for this shelxl refinement is uniquely defined
by the following loop, which should always be used as a source of
symmetry information in preference to the above space-group names.
They are only intended as comments.
;
_reflns_odcompleteness_completeness 99.89
_reflns_odcompleteness_iscentric 1
_reflns_odcompleteness_theta 74.33
_olex2_refinement_description
;
1. Twinned data refinement
 Scales: 0.96(3)
 0.04(3)
2. Fixed Uiso
 At 1.2 times of:
  All C(H) groups, All C(H,H) groups
 At 1.5 times of:
  All C(H,H,H) groups, All C(H,H,H,H,H,H) groups
3. Restrained distances
 P2B-H2B = P2A-H2A
 1.414 with sigma of 0.02
4. Uiso/Uaniso restraints and constraints
C35A \\sim F6A \\sim F4A \\sim F5A \\sim S2A \\sim O8A \\sim O9A \\sim O7A:
within 2A with sigma of 0.04 and sigma for terminal atoms of 0.08 within 2A
O3A \\sim C33A \\sim C32A \\sim C33B \\sim C32B \\sim O3B: within 2A with sigma
of 0.01 and sigma for terminal atoms of 0.02 within 2A
5. Rigid body (RIGU) restrains
 C35A, F6A, F4A, F5A, S2A, O8A, O9A, O7A
 with sigma for 1-2 distances of 0.004 and sigma for 1-3 distances of 0.004
6. Others
 Sof(H2A)=1-FVAR(1)
 Sof(H2B)=FVAR(1)
 Fixed Sof: P1A(0.5) P2A(0.5) C30A(0.5) C24A(0.5) C25A(0.5) H25A(0.5)
 C26A(0.5) H26A(0.5) C27A(0.5) C28A(0.5) H28A(0.5) C29A(0.5) H29A(0.5) O2A(0.5)
 O1A(0.5) C23A(0.5) H23A(0.5) P1B(0.5) C23B(0.5) H23B(0.5) C24B(0.5) C25B(0.5)
 H25B(0.5) C26B(0.5) H26B(0.5) C27B(0.5) C28B(0.5) H28B(0.5) C29B(0.5)
 H29B(0.5) C30B(0.5) O2B(0.5) O1B(0.5) H31A(0.5) H31B(0.5) H31C(0.5) H31D(0.5)
 H31E(0.5) H31F(0.5) P2B(0.5) C35A(0.5) F6A(0.5) F4A(0.5) F5A(0.5) S2A(0.5)
 O8A(0.5) O9A(0.5) O7A(0.5) F4B(0.5) C35B(0.5) F6B(0.5) F5B(0.5) S2B(0.5)
 O9B(0.5) O7B(0.5) O8B(0.5) O3A(0.5) C33A(0.5) H33A(0.5) H33B(0.5) H33C(0.5)
 C32A(0.5) H32A(0.5) H32B(0.5) C33B(0.5) H33D(0.5) H33E(0.5) H33F(0.5)
 C32B(0.5) H32C(0.5) H32D(0.5) O3B(0.5)
7.a Ternary CH refined with riding coordinates:
 C9(H9), C15(H15), C4(H4), C20(H20), C23A(H23A), C23B(H23B)
7.b Secondary CH2 refined with riding coordinates:
 C32A(H32A,H32B), C32B(H32C,H32D)
7.c Aromatic/amide H refined with riding coordinates:
 C25A(H25A), C26A(H26A), C28A(H28A), C29A(H29A), C25B(H25B), C26B(H26B),
 C28B(H28B), C29B(H29B)
7.d Fitted hexagon refined as free rotating group:
 C24A(C25A,C26A,C27A,C28A,C29A)
7.e Idealised Me refined as rotating group:
 C18(H18A,H18B,H18C), C19(H19A,H19B,H19C), C6(H6A,H6B,H6C), C21(H21A,H21B,
 H21C), C11(H11A,H11B,H11C), C17(H17A,H17B,H17C), C8(H8A,H8B,H8C), C7(H7A,H7B,
 H7C), C22(H22A,H22B,H22C), C16(H16A,H16B,H16C), C10(H10A,H10B,H10C), C5(H5A,
 H5B,H5C), C31(H31A,H31B,H31C), C31(H31D,H31E,H31F), C33A(H33A,H33B,H33C),
 C33B(H33D,H33E,H33F)
;
_smtbx_masks_special_details
;
A solvent mask was calculated and 124 electrons were
found in a volume of 346\%A^3 in 1 void per unit cell.
This is consistent with the presence of 1[C6H4F2] per Asymmetric Unit which account for 116 electrons per unit cell.
;
_smtbx_masks_void_probe_radius 1.2
_smtbx_masks_void_truncation_radius 1.2
_olex2_submission_special_instructions 'No special instructions were received'
_oxdiff_exptl_absorpt_empirical_details
;
Empirical correction (ABSPACK) includes:
- Absorption correction using spherical harmonics
- Frame scaling
;
_oxdiff_exptl_absorpt_empirical_full_max 1.573
_oxdiff_exptl_absorpt_empirical_full_min 0.672

loop_
_space_group_symop_operation_xyz
'x, y, z'
'x+1/2, -y, z+1/2'

loop_
_atom_site_label
_atom_site_type_symbol
_atom_site_fract_x
_atom_site_fract_y
_atom_site_fract_z
_atom_site_U_iso_or_equiv
_atom_site_adp_type
_atom_site_occupancy
_atom_site_site_symmetry_order
_atom_site_calc_flag
_atom_site_refinement_flags_posn
_atom_site_refinement_flags_adp
_atom_site_refinement_flags_occupancy
_atom_site_disorder_assembly
_atom_site_disorder_group
S1 S -0.01080(11) 0.39691(5) 0.60213(8) 0.0645(2) Uani 1 1 d . . . . .
P1A P 0.4701(4) 0.3230(6) 0.6997(5) 0.0571(10) Uani 0.5 1 d . . P A 1
P2A P 0.4636(2) 0.27184(18) 0.50662(18) 0.0500(6) Uani 0.5 1 d D . P A 1
N2 N 0.5930(3) 0.1650(2) 0.6972(2) 0.0598(7) Uani 1 1 d . . . . .
N1 N 0.3865(3) 0.1650(2) 0.6975(2) 0.0595(7) Uani 1 1 d . . . . .
N4 N 0.3861(2) 0.32404(17) 0.33687(19) 0.0501(6) Uani 1 1 d . . . . .
N3 N 0.5931(2) 0.32403(18) 0.33690(18) 0.0500(5) Uani 1 1 d . . . . .
C1 C 0.4896(3) 0.2135(2) 0.6971(2) 0.0543(7) Uani 1 1 d . . . . .
O5 O 0.1025(4) 0.3533(4) 0.5870(4) 0.1145(16) Uani 1 1 d . . . . .
C12 C 0.4892(3) 0.31412(19) 0.3910(2) 0.0475(6) Uani 1 1 d . . . . .
C30A C 0.4243(8) 0.6799(6) 0.5080(5) 0.0591(16) Uani 0.5 1 d . . P A 1
O4 O -0.1235(4) 0.3529(4) 0.5869(4) 0.1132(15) Uani 1 1 d . . . . .
C3 C 0.5545(4) 0.0864(3) 0.6984(3) 0.0676(9) Uani 1 1 d . . . . .
F1 F -0.0101(6) 0.3469(2) 0.7738(3) 0.1319(16) Uani 1 1 d . . . . .
C9 C 0.7268(3) 0.1949(3) 0.6957(3) 0.0712(10) Uani 1 1 d . . . . .
H9 H 0.722402 0.253837 0.684106 0.085 Uiso 1 1 calc R U . . .
C2 C 0.4245(4) 0.0866(3) 0.6979(3) 0.0663(9) Uani 1 1 d . . . . .
C15 C 0.7253(3) 0.3209(3) 0.3731(3) 0.0681(9) Uani 1 1 d . . . . .
H15 H 0.718501 0.315947 0.441977 0.082 Uiso 1 1 calc R U . . .
C4 C 0.2534(4) 0.1953(3) 0.6955(3) 0.0726(10) Uani 1 1 d . . . . .
H4 H 0.257980 0.254164 0.683949 0.087 Uiso 1 1 calc R U . . .
C24A C 0.5117(9) 0.4348(4) 0.5615(7) 0.046(3) Uani 0.5 1 d G . P A 1
C25A C 0.6105(5) 0.4897(6) 0.5529(6) 0.055(3) Uani 0.5 1 d G . P A 1
H25A H 0.696248 0.472756 0.560691 0.066 Uiso 0.5 1 calc R U P A 1
C26A C 0.5838(10) 0.5693(5) 0.5330(5) 0.058(3) Uani 0.5 1 d G . P A 1
H26A H 0.651348 0.606769 0.527111 0.070 Uiso 0.5 1 calc R U P A 1
C27A C 0.4584(12) 0.5940(4) 0.5216(5) 0.057(2) Uani 0.5 1 d G . P A 1
C28A C 0.3596(7) 0.5391(7) 0.5301(6) 0.057(3) Uani 0.5 1 d G . P A 1
H28A H 0.273813 0.556033 0.522326 0.068 Uiso 0.5 1 calc R U P A 1
C29A C 0.3862(7) 0.4595(6) 0.5501(7) 0.057(3) Uani 0.5 1 d G . P A 1
H29A H 0.318711 0.422019 0.555907 0.068 Uiso 0.5 1 calc R U P A 1
C20 C 0.2542(3) 0.3211(3) 0.3729(3) 0.0704(10) Uani 1 1 d . . . . .
H20 H 0.260942 0.316121 0.441808 0.084 Uiso 1 1 calc R U . . .
C14 C 0.4243(3) 0.3394(2) 0.2471(2) 0.0538(7) Uani 1 1 d . . . . .
C13 C 0.5546(3) 0.3394(2) 0.2469(2) 0.0544(7) Uani 1 1 d . . . . .
O6 O -0.0106(7) 0.4738(2) 0.5631(3) 0.1211(17) Uani 1 1 d . . . . .
C18 C 0.6407(5) 0.3524(4) 0.1662(3) 0.0802(12) Uani 1 1 d . . . . .
H18A H 0.696131 0.398310 0.178460 0.120 Uiso 1 1 calc R U . . .
H18B H 0.589535 0.362763 0.110667 0.120 Uiso 1 1 calc R U . . .
H18C H 0.692892 0.304506 0.156443 0.120 Uiso 1 1 calc R U . . .
C19 C 0.3381(5) 0.3522(3) 0.1663(3) 0.0787(12) Uani 1 1 d . . . . .
H19A H 0.279375 0.306918 0.160855 0.118 Uiso 1 1 calc R U . . .
H19B H 0.389006 0.356575 0.109601 0.118 Uiso 1 1 calc R U . . .
H19C H 0.289401 0.401621 0.175344 0.118 Uiso 1 1 calc R U . . .
C6 C 0.1901(6) 0.1838(4) 0.7897(5) 0.1001(19) Uani 1 1 d . . . . .
H6A H 0.180802 0.126470 0.802453 0.150 Uiso 1 1 calc R U . . .
H6B H 0.105898 0.209083 0.789335 0.150 Uiso 1 1 calc R U . . .
H6C H 0.242960 0.208345 0.837949 0.150 Uiso 1 1 calc R U . . .
C21 C 0.1834(5) 0.3992(4) 0.3536(4) 0.0917(15) Uani 1 1 d . . . . .
H21A H 0.241997 0.444353 0.361362 0.138 Uiso 1 1 calc R U . . .
H21B H 0.112313 0.404640 0.397158 0.138 Uiso 1 1 calc R U . . .
H21C H 0.150641 0.398648 0.290061 0.138 Uiso 1 1 calc R U . . .
C11 C 0.7887(5) 0.1837(4) 0.7900(5) 0.1002(18) Uani 1 1 d . . . . .
H11A H 0.734616 0.207684 0.837842 0.150 Uiso 1 1 calc R U . . .
H11B H 0.872331 0.209750 0.790357 0.150 Uiso 1 1 calc R U . . .
H11C H 0.799045 0.126463 0.802513 0.150 Uiso 1 1 calc R U . . .
C17 C 0.7956(5) 0.3989(4) 0.3539(4) 0.0898(14) Uani 1 1 d . . . . .
H17A H 0.835102 0.396442 0.292476 0.135 Uiso 1 1 calc R U . . .
H17B H 0.861665 0.406908 0.401010 0.135 Uiso 1 1 calc R U . . .
H17C H 0.735144 0.443561 0.355948 0.135 Uiso 1 1 calc R U . . .
F3 F -0.1070(11) 0.4555(4) 0.7533(4) 0.206(4) Uani 1 1 d . . . . .
F2 F 0.0855(11) 0.4557(4) 0.7532(4) 0.207(4) Uani 1 1 d . . . . .
O2A O 0.5245(12) 0.7270(7) 0.5199(8) 0.086(2) Uani 0.5 1 d . . P A 1
C8 C 0.6400(5) 0.0151(3) 0.6961(5) 0.0935(15) Uani 1 1 d . . . . .
H8A H 0.684038 0.012932 0.636347 0.140 Uiso 1 1 calc R U . . .
H8B H 0.589246 -0.033535 0.704485 0.140 Uiso 1 1 calc R U . . .
H8C H 0.702832 0.019251 0.746160 0.140 Uiso 1 1 calc R U . . .
C34 C -0.0096(10) 0.4132(3) 0.7257(5) 0.116(2) Uani 1 1 d . . . . .
C7 C 0.3394(5) 0.0156(3) 0.6960(5) 0.0919(14) Uani 1 1 d . . . . .
H7A H 0.283665 0.016332 0.750448 0.138 Uiso 1 1 calc R U . . .
H7B H 0.391018 -0.033283 0.696651 0.138 Uiso 1 1 calc R U . . .
H7C H 0.287363 0.016768 0.639587 0.138 Uiso 1 1 calc R U . . .
C22 C 0.1862(5) 0.2461(4) 0.3388(5) 0.1005(17) Uani 1 1 d . . . . .
H22A H 0.160151 0.253531 0.274142 0.151 Uiso 1 1 calc R U . . .
H22B H 0.110697 0.236306 0.377111 0.151 Uiso 1 1 calc R U . . .
H22C H 0.243952 0.200186 0.343192 0.151 Uiso 1 1 calc R U . . .
C16 C 0.7934(5) 0.2455(4) 0.3390(5) 0.1001(17) Uani 1 1 d . . . . .
H16A H 0.738141 0.198905 0.348256 0.150 Uiso 1 1 calc R U . . .
H16B H 0.872661 0.238165 0.373925 0.150 Uiso 1 1 calc R U . . .
H16C H 0.813098 0.251027 0.272914 0.150 Uiso 1 1 calc R U . . .
C10 C 0.8021(5) 0.1580(4) 0.6143(5) 0.0965(18) Uani 1 1 d . . . . .
H10A H 0.828562 0.103548 0.630685 0.145 Uiso 1 1 calc R U . . .
H10B H 0.877678 0.190652 0.601705 0.145 Uiso 1 1 calc R U . . .
H10C H 0.748002 0.156295 0.559026 0.145 Uiso 1 1 calc R U . . .
C5 C 0.1779(5) 0.1582(4) 0.6144(4) 0.0974(18) Uani 1 1 d . . . . .
H5A H 0.230649 0.158421 0.558446 0.146 Uiso 1 1 calc R U . . .
H5B H 0.100502 0.189656 0.603435 0.146 Uiso 1 1 calc R U . . .
H5C H 0.154428 0.103081 0.629940 0.146 Uiso 1 1 calc R U . . .
O1A O 0.3178(6) 0.7026(4) 0.4867(6) 0.0851(18) Uani 0.5 1 d . . P A 1
C23A C 0.5429(6) 0.3484(5) 0.5865(5) 0.0549(14) Uani 0.5 1 d . . P A 1
H23A H 0.637163 0.340008 0.588351 0.066 Uiso 0.5 1 calc R U P A 1
P1B P 0.5099(4) 0.3239(6) 0.7006(5) 0.0571(10) Uani 0.5 1 d . . P A 2
C23B C 0.4353(6) 0.3483(4) 0.5870(4) 0.0501(13) Uani 0.5 1 d . . P A 2
H23B H 0.341181 0.339345 0.589309 0.060 Uiso 0.5 1 calc R U P A 2
C24B C 0.4646(12) 0.4342(7) 0.5626(9) 0.048(2) Uani 0.5 1 d . . P A 2
C25B C 0.5919(10) 0.4582(6) 0.5502(8) 0.051(2) Uani 0.5 1 d . . P A 2
H25B H 0.658938 0.420276 0.555558 0.061 Uiso 0.5 1 calc R U P A 2
C26B C 0.6192(10) 0.5374(8) 0.5301(7) 0.052(2) Uani 0.5 1 d . . P A 2
H26B H 0.705379 0.553239 0.522082 0.062 Uiso 0.5 1 calc R U P A 2
C27B C 0.5252(14) 0.5932(7) 0.5217(7) 0.056(2) Uani 0.5 1 d . . P A 2
C28B C 0.3966(15) 0.5700(9) 0.5338(9) 0.066(3) Uani 0.5 1 d . . P A 2
H28B H 0.330090 0.608248 0.528754 0.079 Uiso 0.5 1 calc R U P A 2
C29B C 0.3686(12) 0.4891(9) 0.5534(8) 0.057(3) Uani 0.5 1 d . . P A 2
H29B H 0.282483 0.472674 0.560211 0.068 Uiso 0.5 1 calc R U P A 2
C30B C 0.5563(8) 0.6789(6) 0.5082(5) 0.0601(16) Uani 0.5 1 d . . P A 2
O2B O 0.4572(12) 0.7285(6) 0.5206(7) 0.081(2) Uani 0.5 1 d . . P A 2
O1B O 0.6609(6) 0.7023(4) 0.4863(6) 0.0818(17) Uani 0.5 1 d . . P A 2
C31 C 0.4896(7) 0.8123(3) 0.5102(5) 0.0906(14) Uani 1 1 d . . . . .
H31A H 0.446632 0.820623 0.450675 0.136 Uiso 0.5 1 calc R U P A 1
H31B H 0.566830 0.845215 0.512709 0.136 Uiso 0.5 1 calc R U P A 1
H31C H 0.432339 0.827647 0.560778 0.136 Uiso 0.5 1 calc R U P A 1
H31D H 0.512016 0.823139 0.445480 0.136 Uiso 0.5 1 calc R U P A 2
H31E H 0.562342 0.825122 0.550152 0.136 Uiso 0.5 1 calc R U P A 2
H31F H 0.416463 0.845349 0.527946 0.136 Uiso 0.5 1 calc R U P A 2
P2B P 0.5151(2) 0.27182(18) 0.50673(17) 0.0495(5) Uani 0.5 1 d D . P A 2
C35A C 0.476(3) 0.0878(17) 0.279(3) 0.097(5) Uani 0.5 1 d . U P B 1
F6A F 0.5168(18) 0.1548(7) 0.2641(15) 0.193(9) Uani 0.5 1 d . U P B 1
F4A F 0.3631(9) 0.0889(9) 0.2330(10) 0.138(4) Uani 0.5 1 d . U P B 1
F5A F 0.538(2) 0.0343(12) 0.2193(15) 0.211(9) Uani 0.5 1 d . U P B 1
S2A S 0.4798(10) 0.0579(5) 0.3834(9) 0.100(2) Uani 0.5 1 d . U P B 1
O8A O 0.6050(12) 0.0590(14) 0.4124(18) 0.204(10) Uani 0.5 1 d . U P B 1
O9A O 0.3916(17) 0.1060(9) 0.4260(13) 0.150(6) Uani 0.5 1 d . U P B 1
O7A O 0.4293(16) -0.0257(6) 0.3820(10) 0.131(4) Uani 0.5 1 d . U P B 1
F4B F 0.447(2) 0.0295(11) 0.2163(14) 0.202(10) Uani 0.5 1 d . . P C 2
C35B C 0.504(3) 0.0775(18) 0.270(3) 0.108(8) Uani 0.5 1 d . . P C 2
F6B F 0.452(2) 0.1507(10) 0.2595(16) 0.220(12) Uani 0.5 1 d . . P C 2
F5B F 0.6152(9) 0.0924(8) 0.2310(9) 0.135(4) Uani 0.5 1 d . . P C 2
S2B S 0.4990(9) 0.0453(6) 0.3907(8) 0.0900(18) Uani 0.5 1 d . . P C 2
O9B O 0.5868(16) 0.1074(9) 0.4251(12) 0.145(6) Uani 0.5 1 d . . P C 2
O7B O 0.3714(13) 0.0581(14) 0.4103(19) 0.206(11) Uani 0.5 1 d . . P C 2
O8B O 0.5502(16) -0.0266(6) 0.3836(10) 0.133(4) Uani 0.5 1 d . . P C 2
O3A O 0.3953(6) 0.3477(4) 0.7693(4) 0.0759(15) Uani 0.5 1 d . U P A 2
C33A C 0.507(2) 0.3560(14) 0.9188(11) 0.120(5) Uani 0.5 1 d . U P A 2
H33A H 0.586142 0.337755 0.889679 0.180 Uiso 0.5 1 calc R U P A 2
H33B H 0.458331 0.309642 0.940582 0.180 Uiso 0.5 1 calc R U P A 2
H33C H 0.527347 0.390718 0.971545 0.180 Uiso 0.5 1 calc R U P A 2
C32A C 0.4278(16) 0.4027(9) 0.8482(8) 0.103(3) Uani 0.5 1 d . U P A 2
H32A H 0.348794 0.422700 0.877642 0.124 Uiso 0.5 1 calc R U P A 2
H32B H 0.476859 0.449132 0.825096 0.124 Uiso 0.5 1 calc R U P A 2
C33B C 0.451(3) 0.3755(19) 0.9143(19) 0.147(6) Uani 0.5 1 d . U P A 1
H33D H 0.367532 0.385118 0.886367 0.221 Uiso 0.5 1 calc R U P A 1
H33E H 0.458120 0.405741 0.972338 0.221 Uiso 0.5 1 calc R U P A 1
H33F H 0.461259 0.318325 0.927189 0.221 Uiso 0.5 1 calc R U P A 1
C32B C 0.5528(16) 0.4021(9) 0.8492(9) 0.106(3) Uani 0.5 1 d . U P A 1
H32C H 0.631931 0.410118 0.885370 0.127 Uiso 0.5 1 calc R U P A 1
H32D H 0.527746 0.454793 0.823845 0.127 Uiso 0.5 1 calc R U P A 1
O3B O 0.5830(7) 0.3482(5) 0.7696(4) 0.0785(15) Uani 0.5 1 d . U P A 1
H2B H 0.427(8) 0.208(4) 0.503(7) 0.04(4) Uiso 0.36(14) 1 d D . P D 2
H2A H 0.580(9) 0.229(9) 0.508(14) 0.18(8) Uiso 0.64(14) 1 d D . P D 1

loop_
_atom_site_aniso_label
_atom_site_aniso_U_11
_atom_site_aniso_U_22
_atom_site_aniso_U_33
_atom_site_aniso_U_23
_atom_site_aniso_U_13
_atom_site_aniso_U_12
S1 0.0528(4) 0.0679(4) 0.0728(5) 0.0060(4) 0.0000(3) 0.0000(4)
P1A 0.059(2) 0.0757(16) 0.0365(12) 0.0011(8) -0.0004(19) 0.000(3)
P2A 0.0438(12) 0.0685(12) 0.0375(9) 0.0029(6) 0.0023(10) -0.0027(12)
N2 0.0422(13) 0.0820(19) 0.0552(15) 0.0103(13) -0.0027(11) 0.0040(12)
N1 0.0411(13) 0.0817(19) 0.0557(15) 0.0115(13) 0.0024(11) -0.0032(12)
N4 0.0371(12) 0.0703(15) 0.0428(12) 0.0015(11) -0.0006(9) 0.0022(10)
N3 0.0361(12) 0.0710(15) 0.0428(12) 0.0020(11) -0.0005(9) -0.0025(10)
C1 0.0406(13) 0.0823(19) 0.0401(12) 0.0083(14) -0.0005(10) -0.0011(15)
O5 0.064(2) 0.161(4) 0.119(3) 0.021(3) 0.021(2) 0.032(2)
C12 0.0411(13) 0.0660(15) 0.0354(13) -0.0007(11) 0.0001(10) -0.0010(12)
C30A 0.062(4) 0.068(5) 0.047(3) 0.001(3) 0.004(3) 0.014(4)
O4 0.066(2) 0.159(4) 0.115(3) 0.021(3) -0.020(2) -0.034(2)
C3 0.0547(19) 0.079(2) 0.069(2) 0.0033(18) -0.0022(16) 0.0021(16)
F1 0.212(5) 0.092(2) 0.092(2) 0.0292(18) 0.000(3) -0.003(3)
C9 0.0400(16) 0.099(3) 0.075(2) 0.018(2) -0.0067(15) 0.0010(16)
C2 0.0518(18) 0.079(2) 0.068(2) 0.0027(18) 0.0007(15) -0.0044(16)
C15 0.0354(15) 0.099(3) 0.070(2) 0.0045(19) -0.0049(13) -0.0033(15)
C4 0.0406(16) 0.099(3) 0.078(2) 0.019(2) 0.0063(15) 0.0000(16)
C24A 0.043(8) 0.063(4) 0.031(3) -0.005(3) 0.001(5) 0.000(5)
C25A 0.046(4) 0.065(8) 0.054(4) 0.009(6) -0.014(3) -0.009(5)
C26A 0.069(8) 0.052(7) 0.054(4) 0.008(4) -0.024(5) -0.001(5)
C27A 0.070(8) 0.060(6) 0.041(4) 0.001(3) -0.002(6) 0.014(7)
C28A 0.041(5) 0.083(9) 0.046(4) 0.005(5) 0.002(3) 0.017(5)
C29A 0.034(5) 0.076(8) 0.060(5) -0.003(5) 0.004(4) 0.005(5)
C20 0.0368(15) 0.105(3) 0.069(2) 0.008(2) 0.0051(14) 0.0050(16)
C14 0.0499(16) 0.0726(19) 0.0391(14) 0.0009(13) -0.0029(11) -0.0006(13)
C13 0.0489(16) 0.077(2) 0.0370(13) 0.0010(13) 0.0032(11) -0.0007(14)
O6 0.211(6) 0.0690(18) 0.083(2) 0.0170(18) -0.001(3) 0.001(3)
C18 0.069(2) 0.122(4) 0.0497(19) 0.009(2) 0.0212(17) -0.007(2)
C19 0.071(2) 0.114(3) 0.0507(19) 0.009(2) -0.0182(17) 0.007(2)
C6 0.067(3) 0.130(4) 0.103(4) 0.038(3) 0.034(3) 0.017(3)
C21 0.060(2) 0.125(4) 0.090(3) 0.002(3) 0.007(2) 0.032(3)
C11 0.068(3) 0.132(4) 0.101(4) 0.036(3) -0.035(3) -0.017(3)
C17 0.058(2) 0.124(4) 0.087(3) 0.002(3) -0.005(2) -0.030(2)
F3 0.342(11) 0.160(5) 0.116(4) 0.006(3) 0.083(5) 0.112(6)
F2 0.345(11) 0.157(5) 0.117(4) 0.006(3) -0.088(5) -0.111(6)
O2A 0.094(6) 0.068(5) 0.095(6) -0.004(4) -0.014(6) 0.008(6)
C8 0.075(3) 0.089(3) 0.117(4) 0.004(3) 0.011(3) 0.016(2)
C34 0.195(8) 0.071(3) 0.081(3) 0.002(3) 0.000(4) 0.001(4)
C7 0.073(3) 0.092(3) 0.110(4) 0.007(3) -0.009(3) -0.017(2)
C22 0.047(2) 0.121(4) 0.134(5) 0.003(4) 0.004(2) -0.020(2)
C16 0.048(2) 0.118(4) 0.134(5) 0.005(4) -0.004(2) 0.019(2)
C10 0.048(2) 0.138(5) 0.103(4) 0.035(3) 0.014(2) 0.016(2)
C5 0.051(2) 0.143(5) 0.098(3) 0.035(3) -0.015(2) -0.018(3)
O1A 0.066(3) 0.087(4) 0.103(5) 0.029(4) 0.009(3) 0.014(3)
C23A 0.044(3) 0.078(4) 0.043(3) 0.003(3) 0.001(2) 0.002(3)
P1B 0.059(2) 0.0756(15) 0.0364(12) 0.0016(8) -0.0033(18) -0.003(3)
C23B 0.047(3) 0.061(3) 0.042(3) -0.001(2) -0.001(2) 0.002(2)
C24B 0.042(7) 0.066(4) 0.036(3) -0.006(3) 0.006(5) -0.007(4)
C25B 0.038(4) 0.061(6) 0.054(4) 0.000(4) -0.002(3) -0.006(4)
C26B 0.052(4) 0.053(6) 0.051(4) 0.002(4) -0.005(3) -0.007(4)
C27B 0.060(6) 0.061(6) 0.046(4) 0.001(3) -0.008(5) -0.003(6)
C28B 0.064(8) 0.074(8) 0.059(5) 0.008(5) 0.022(5) 0.005(5)
C29B 0.046(4) 0.078(8) 0.047(4) 0.010(5) 0.011(3) 0.010(5)
C30B 0.065(4) 0.072(5) 0.044(3) 0.001(3) -0.005(3) -0.011(4)
O2B 0.096(6) 0.052(4) 0.094(5) -0.009(3) 0.012(5) 0.007(5)
O1B 0.064(3) 0.085(4) 0.097(4) 0.026(3) -0.008(3) -0.015(3)
C31 0.108(4) 0.066(2) 0.098(3) -0.001(2) 0.000(3) -0.001(2)
P2B 0.0455(12) 0.0664(11) 0.0367(9) 0.0024(6) -0.0029(10) 0.0041(12)
C35A 0.061(10) 0.051(7) 0.180(13) 0.011(7) -0.012(8) 0.011(7)
F6A 0.228(15) 0.101(7) 0.249(17) 0.062(8) -0.115(14) -0.094(9)
F4A 0.094(5) 0.136(8) 0.185(10) -0.025(7) -0.042(6) 0.000(5)
F5A 0.242(18) 0.173(12) 0.219(15) 0.064(11) 0.134(15) 0.121(14)
S2A 0.073(3) 0.046(2) 0.179(5) -0.005(3) -0.023(3) 0.011(2)
O8A 0.065(6) 0.250(19) 0.30(2) 0.139(17) -0.071(9) -0.025(8)
O9A 0.136(10) 0.129(9) 0.184(12) -0.075(10) -0.028(9) 0.051(8)
O7A 0.174(12) 0.069(4) 0.150(9) -0.009(5) 0.039(9) -0.033(6)
F4B 0.230(18) 0.163(12) 0.211(15) 0.054(11) -0.129(15) -0.114(14)
C35B 0.060(11) 0.054(8) 0.209(19) 0.032(9) 0.030(11) 0.017(7)
F6B 0.26(2) 0.139(11) 0.26(2) 0.088(13) 0.123(18) 0.138(14)
F5B 0.095(5) 0.135(8) 0.176(10) -0.030(7) 0.042(6) -0.008(5)
S2B 0.073(3) 0.052(3) 0.144(3) 0.0162(19) 0.008(3) 0.0160(19)
O9B 0.140(11) 0.128(9) 0.168(12) -0.073(10) 0.026(9) -0.041(8)
O7B 0.070(7) 0.25(2) 0.30(3) 0.133(19) 0.076(12) 0.022(10)
O8B 0.172(12) 0.070(4) 0.159(10) -0.002(5) -0.044(9) 0.026(6)
O3A 0.076(3) 0.103(4) 0.049(3) -0.011(3) 0.014(2) 0.009(3)
C33A 0.152(12) 0.156(11) 0.052(5) -0.023(6) 0.001(7) 0.035(10)
C32A 0.128(7) 0.115(6) 0.067(5) -0.013(5) 0.011(5) 0.020(6)
C33B 0.164(14) 0.178(13) 0.100(10) -0.034(10) -0.017(11) 0.025(12)
C32B 0.126(7) 0.116(6) 0.076(5) -0.017(5) -0.013(5) -0.011(6)
O3B 0.081(4) 0.107(4) 0.048(3) -0.013(3) -0.007(2) -0.005(3)

loop_
_atom_type_symbol
_atom_type_description
_atom_type_scat_dispersion_real
_atom_type_scat_dispersion_imag
_atom_type_scat_source
C C 0.0181 0.0091 'International Tables Vol C Tables 4.2.6.8 and 6.1.1.4'
H H 0.0000 0.0000 'International Tables Vol C Tables 4.2.6.8 and 6.1.1.4'
F F 0.0727 0.0534 'International Tables Vol C Tables 4.2.6.8 and 6.1.1.4'
N N 0.0311 0.0180 'International Tables Vol C Tables 4.2.6.8 and 6.1.1.4'
O O 0.0492 0.0322 'International Tables Vol C Tables 4.2.6.8 and 6.1.1.4'
P P 0.2955 0.4335 'International Tables Vol C Tables 4.2.6.8 and 6.1.1.4'
S S 0.3331 0.5567 'International Tables Vol C Tables 4.2.6.8 and 6.1.1.4'

loop_
_exptl_crystal_face_index_h
_exptl_crystal_face_index_k
_exptl_crystal_face_index_l
_exptl_crystal_face_perp_dist
-1 -2 9 0.0960
-7 3 1 0.1128
1 2 -9 0.0725
6 -4 4 0.1426
0 -11 1 0.0696
2 0 -9 0.0918
0 11 -1 0.0166
-1 5 4 0.0723

loop_
_geom_angle_atom_site_label_1
_geom_angle_atom_site_label_2
_geom_angle_atom_site_label_3
_geom_angle
_geom_angle_site_symmetry_1
_geom_angle_site_symmetry_3
_geom_angle_publ_flag
O5 S1 C34 103.1(4) . . ?
O4 S1 O5 114.4(3) . . ?
O4 S1 C34 103.8(4) . . ?
O6 S1 O5 114.2(4) . . ?
O6 S1 O4 114.6(4) . . ?
O6 S1 C34 105.0(3) . . ?
C1 P1A C23A 99.4(4) . . ?
O3B P1A C1 101.0(5) . . ?
O3B P1A C23A 100.8(4) . . ?
C12 P2A C23A 103.1(3) . . ?
C12 P2A H2A 95(8) . . ?
C23A P2A H2A 87(8) . . ?
C1 N2 C3 109.7(3) . . ?
C1 N2 C9 123.6(4) . . ?
C3 N2 C9 126.8(3) . . ?
C1 N1 C2 109.9(3) . . ?
C1 N1 C4 123.2(4) . . ?
C2 N1 C4 126.9(3) . . ?
C12 N4 C20 123.0(3) . . ?
C12 N4 C14 109.5(3) . . ?
C14 N4 C20 127.5(3) . . ?
C12 N3 C15 123.2(3) . . ?
C12 N3 C13 109.2(3) . . ?
C13 N3 C15 127.6(3) . . ?
N2 C1 P1A 133.2(3) . . ?
N2 C1 P1B 120.2(3) . . ?
N1 C1 P1A 120.5(3) . . ?
N1 C1 N2 106.3(3) . . ?
N1 C1 P1B 133.4(3) . . ?
N4 C12 P2A 117.3(2) . . ?
N4 C12 N3 107.4(3) . . ?
N4 C12 P2B 134.0(3) . . ?
N3 C12 P2A 133.8(3) . . ?
N3 C12 P2B 117.0(2) . . ?
O2A C30A C27A 111.3(9) . . ?
O1A C30A C27A 123.5(10) . . ?
O1A C30A O2A 125.1(11) . . ?
N2 C3 C8 125.8(4) . . ?
C2 C3 N2 106.9(4) . . ?
C2 C3 C8 127.2(5) . . ?
N2 C9 H9 106.9 . . ?
N2 C9 C11 110.4(4) . . ?
N2 C9 C10 111.1(4) . . ?
C11 C9 H9 106.9 . . ?
C11 C9 C10 114.3(4) . . ?
C10 C9 H9 106.9 . . ?
N1 C2 C7 126.1(4) . . ?
C3 C2 N1 107.1(4) . . ?
C3 C2 C7 126.7(5) . . ?
N3 C15 H15 106.6 . . ?
N3 C15 C17 111.0(4) . . ?
N3 C15 C16 110.7(4) . . ?
C17 C15 H15 106.6 . . ?
C17 C15 C16 114.9(4) . . ?
C16 C15 H15 106.6 . . ?
N1 C4 H4 107.1 . . ?
N1 C4 C6 110.5(4) . . ?
N1 C4 C5 111.2(4) . . ?
C6 C4 H4 107.1 . . ?
C6 C4 C5 113.7(5) . . ?
C5 C4 H4 107.1 . . ?
C25A C24A C29A 120.0 . . ?
C25A C24A C23A 119.1(8) . . ?
C29A C24A C23A 120.9(8) . . ?
C24A C25A H25A 120.0 . . ?
C26A C25A C24A 120.0 . . ?
C26A C25A H25A 120.0 . . ?
C25A C26A H26A 120.0 . . ?
C25A C26A C27A 120.0 . . ?
C27A C26A H26A 120.0 . . ?
C26A C27A C30A 121.9(10) . . ?
C28A C27A C30A 117.9(10) . . ?
C28A C27A C26A 120.0 . . ?
C27A C28A H28A 120.0 . . ?
C27A C28A C29A 120.0 . . ?
C29A C28A H28A 120.0 . . ?
C24A C29A H29A 120.0 . . ?
C28A C29A C24A 120.0 . . ?
C28A C29A H29A 120.0 . . ?
N4 C20 H20 106.6 . . ?
N4 C20 C21 111.2(4) . . ?
N4 C20 C22 110.6(4) . . ?
C21 C20 H20 106.6 . . ?
C22 C20 H20 106.6 . . ?
C22 C20 C21 114.6(4) . . ?
N4 C14 C19 125.8(3) . . ?
C13 C14 N4 107.0(3) . . ?
C13 C14 C19 127.2(4) . . ?
N3 C13 C18 125.7(3) . . ?
C14 C13 N3 106.8(3) . . ?
C14 C13 C18 127.5(3) . . ?
C13 C18 H18A 109.5 . . ?
C13 C18 H18B 109.5 . . ?
C13 C18 H18C 109.5 . . ?
H18A C18 H18B 109.5 . . ?
H18A C18 H18C 109.5 . . ?
H18B C18 H18C 109.5 . . ?
C14 C19 H19A 109.5 . . ?
C14 C19 H19B 109.5 . . ?
C14 C19 H19C 109.5 . . ?
H19A C19 H19B 109.5 . . ?
H19A C19 H19C 109.5 . . ?
H19B C19 H19C 109.5 . . ?
C4 C6 H6A 109.5 . . ?
C4 C6 H6B 109.5 . . ?
C4 C6 H6C 109.5 . . ?
H6A C6 H6B 109.5 . . ?
H6A C6 H6C 109.5 . . ?
H6B C6 H6C 109.5 . . ?
C20 C21 H21A 109.5 . . ?
C20 C21 H21B 109.5 . . ?
C20 C21 H21C 109.5 . . ?
H21A C21 H21B 109.5 . . ?
H21A C21 H21C 109.5 . . ?
H21B C21 H21C 109.5 . . ?
C9 C11 H11A 109.5 . . ?
C9 C11 H11B 109.5 . . ?
C9 C11 H11C 109.5 . . ?
H11A C11 H11B 109.5 . . ?
H11A C11 H11C 109.5 . . ?
H11B C11 H11C 109.5 . . ?
C15 C17 H17A 109.5 . . ?
C15 C17 H17B 109.5 . . ?
C15 C17 H17C 109.5 . . ?
H17A C17 H17B 109.5 . . ?
H17A C17 H17C 109.5 . . ?
H17B C17 H17C 109.5 . . ?
C30A O2A C31 111.4(10) . . ?
C3 C8 H8A 109.5 . . ?
C3 C8 H8B 109.5 . . ?
C3 C8 H8C 109.5 . . ?
H8A C8 H8B 109.5 . . ?
H8A C8 H8C 109.5 . . ?
H8B C8 H8C 109.5 . . ?
F1 C34 S1 113.3(4) . . ?
F3 C34 S1 112.2(6) . . ?
F3 C34 F1 107.1(8) . . ?
F2 C34 S1 113.1(7) . . ?
F2 C34 F1 107.9(8) . . ?
F2 C34 F3 102.4(8) . . ?
C2 C7 H7A 109.5 . . ?
C2 C7 H7B 109.5 . . ?
C2 C7 H7C 109.5 . . ?
H7A C7 H7B 109.5 . . ?
H7A C7 H7C 109.5 . . ?
H7B C7 H7C 109.5 . . ?
C20 C22 H22A 109.5 . . ?
C20 C22 H22B 109.5 . . ?
C20 C22 H22C 109.5 . . ?
H22A C22 H22B 109.5 . . ?
H22A C22 H22C 109.5 . . ?
H22B C22 H22C 109.5 . . ?
C15 C16 H16A 109.5 . . ?
C15 C16 H16B 109.5 . . ?
C15 C16 H16C 109.5 . . ?
H16A C16 H16B 109.5 . . ?
H16A C16 H16C 109.5 . . ?
H16B C16 H16C 109.5 . . ?
C9 C10 H10A 109.5 . . ?
C9 C10 H10B 109.5 . . ?
C9 C10 H10C 109.5 . . ?
H10A C10 H10B 109.5 . . ?
H10A C10 H10C 109.5 . . ?
H10B C10 H10C 109.5 . . ?
C4 C5 H5A 109.5 . . ?
C4 C5 H5B 109.5 . . ?
C4 C5 H5C 109.5 . . ?
H5A C5 H5B 109.5 . . ?
H5A C5 H5C 109.5 . . ?
H5B C5 H5C 109.5 . . ?
P1A C23A P2A 101.4(4) . . ?
P1A C23A H23A 110.6 . . ?
P2A C23A H23A 110.6 . . ?
C24A C23A P1A 109.7(6) . . ?
C24A C23A P2A 113.4(6) . . ?
C24A C23A H23A 110.6 . . ?
C1 P1B C23B 98.4(4) . . ?
O3A P1B C1 100.2(5) . . ?
O3A P1B C23B 100.1(4) . . ?
P1B C23B H23B 110.6 . . ?
P1B C23B P2B 101.7(4) . . ?
C24B C23B P1B 109.1(7) . . ?
C24B C23B H23B 110.6 . . ?
C24B C23B P2B 113.9(6) . . ?
P2B C23B H23B 110.6 . . ?
C25B C24B C23B 119.6(10) . . ?
C29B C24B C23B 120.6(11) . . ?
C29B C24B C25B 119.7(10) . . ?
C24B C25B H25B 120.2 . . ?
C26B C25B C24B 119.7(10) . . ?
C26B C25B H25B 120.2 . . ?
C25B C26B H26B 119.2 . . ?
C27B C26B C25B 121.6(10) . . ?
C27B C26B H26B 119.2 . . ?
C26B C27B C28B 119.4(11) . . ?
C26B C27B C30B 120.9(11) . . ?
C28B C27B C30B 119.5(14) . . ?
C27B C28B H28B 120.4 . . ?
C29B C28B C27B 119.1(11) . . ?
C29B C28B H28B 120.4 . . ?
C24B C29B C28B 120.5(11) . . ?
C24B C29B H29B 119.8 . . ?
C28B C29B H29B 119.8 . . ?
O2B C30B C27B 114.1(9) . . ?
O1B C30B C27B 123.3(11) . . ?
O1B C30B O2B 122.6(11) . . ?
C30B O2B C31 113.7(10) . . ?
O2A C31 H31A 109.5 . . ?
O2A C31 H31B 109.5 . . ?
O2A C31 H31C 109.5 . . ?
O2B C31 H31D 109.5 . . ?
O2B C31 H31E 109.5 . . ?
O2B C31 H31F 109.5 . . ?
H31A C31 H31B 109.5 . . ?
H31A C31 H31C 109.5 . . ?
H31B C31 H31C 109.5 . . ?
H31D C31 H31E 109.5 . . ?
H31D C31 H31F 109.5 . . ?
H31E C31 H31F 109.5 . . ?
C12 P2B C23B 103.2(3) . . ?
C12 P2B H2B 99(4) . . ?
C23B P2B H2B 104(4) . . ?
F6A C35A F4A 102(2) . . ?
F6A C35A F5A 108(3) . . ?
F6A C35A S2A 116(2) . . ?
F4A C35A F5A 97(2) . . ?
F4A C35A S2A 119(2) . . ?
F5A C35A S2A 112(2) . . ?
O8A S2A C35A 108.1(15) . . ?
O8A S2A O7A 110.8(13) . . ?
O9A S2A C35A 102.8(14) . . ?
O9A S2A O8A 119.9(16) . . ?
O9A S2A O7A 108.3(12) . . ?
O7A S2A C35A 105.8(14) . . ?
F4B C35B F6B 108(3) . . ?
F4B C35B F5B 106(3) . . ?
F4B C35B S2B 113(2) . . ?
F6B C35B S2B 112(2) . . ?
F5B C35B F6B 98(2) . . ?
F5B C35B S2B 119(2) . . ?
O9B S2B C35B 95.5(14) . . ?
O7B S2B C35B 100.1(14) . . ?
O7B S2B O9B 115.3(15) . . ?
O8B S2B C35B 100.6(12) . . ?
O8B S2B O9B 114.4(12) . . ?
O8B S2B O7B 123.3(14) . . ?
C32A O3A P1B 116.7(8) . . ?
H33A C33A H33B 109.5 . . ?
H33A C33A H33C 109.5 . . ?
H33B C33A H33C 109.5 . . ?
C32A C33A H33A 109.5 . . ?
C32A C33A H33B 109.5 . . ?
C32A C33A H33C 109.5 . . ?
O3A C32A C33A 108.4(12) . . ?
O3A C32A H32A 110.0 . . ?
O3A C32A H32B 110.0 . . ?
C33A C32A H32A 110.0 . . ?
C33A C32A H32B 110.0 . . ?
H32A C32A H32B 108.4 . . ?
H33D C33B H33E 109.5 . . ?
H33D C33B H33F 109.5 . . ?
H33E C33B H33F 109.5 . . ?
C32B C33B H33D 109.5 . . ?
C32B C33B H33E 109.5 . . ?
C32B C33B H33F 109.5 . . ?
C33B C32B H32C 108.0 . . ?
C33B C32B H32D 108.0 . . ?
C33B C32B O3B 117.3(15) . . ?
H32C C32B H32D 107.2 . . ?
O3B C32B H32C 108.0 . . ?
O3B C32B H32D 108.0 . . ?
C32B O3B P1A 118.8(8) . . ?

loop_
_geom_bond_atom_site_label_1
_geom_bond_atom_site_label_2
_geom_bond_distance
_geom_bond_site_symmetry_2
_geom_bond_publ_flag
S1 O5 1.412(4) . ?
S1 O4 1.411(4) . ?
S1 O6 1.403(4) . ?
S1 C34 1.804(7) . ?
P1A C1 1.842(10) . ?
P1A C23A 1.854(9) . ?
P1A O3B 1.611(9) . ?
P2A C12 1.832(4) . ?
P2A C23A 1.913(8) . ?
P2A H2A 1.41(3) . ?
N2 C1 1.355(5) . ?
N2 C3 1.375(6) . ?
N2 C9 1.490(5) . ?
N1 C1 1.353(5) . ?
N1 C2 1.369(6) . ?
N1 C4 1.486(5) . ?
N4 C12 1.345(4) . ?
N4 C20 1.480(4) . ?
N4 C14 1.380(4) . ?
N3 C12 1.352(4) . ?
N3 C15 1.483(4) . ?
N3 C13 1.384(4) . ?
C1 P1B 1.858(10) . ?
C12 P2B 1.833(4) . ?
C30A C27A 1.493(11) . ?
C30A O2A 1.325(15) . ?
C30A O1A 1.219(10) . ?
C3 C2 1.364(5) . ?
C3 C8 1.491(7) . ?
F1 C34 1.309(7) . ?
C9 H9 1.0000 . ?
C9 C11 1.519(6) . ?
C9 C10 1.545(8) . ?
C2 C7 1.487(6) . ?
C15 H15 1.0000 . ?
C15 C17 1.524(7) . ?
C15 C16 1.531(8) . ?
C4 H4 1.0000 . ?
C4 C6 1.526(6) . ?
C4 C5 1.542(8) . ?
C24A C25A 1.3900 . ?
C24A C29A 1.3900 . ?
C24A C23A 1.524(10) . ?
C25A H25A 0.9500 . ?
C25A C26A 1.3900 . ?
C26A H26A 0.9500 . ?
C26A C27A 1.3900 . ?
C27A C28A 1.3900 . ?
C28A H28A 0.9500 . ?
C28A C29A 1.3900 . ?
C29A H29A 0.9500 . ?
C20 H20 1.0000 . ?
C20 C21 1.527(7) . ?
C20 C22 1.524(8) . ?
C14 C13 1.368(5) . ?
C14 C19 1.491(5) . ?
C13 C18 1.490(4) . ?
C18 H18A 0.9800 . ?
C18 H18B 0.9800 . ?
C18 H18C 0.9800 . ?
C19 H19A 0.9800 . ?
C19 H19B 0.9800 . ?
C19 H19C 0.9800 . ?
C6 H6A 0.9800 . ?
C6 H6B 0.9800 . ?
C6 H6C 0.9800 . ?
C21 H21A 0.9800 . ?
C21 H21B 0.9800 . ?
C21 H21C 0.9800 . ?
C11 H11A 0.9800 . ?
C11 H11B 0.9800 . ?
C11 H11C 0.9800 . ?
C17 H17A 0.9800 . ?
C17 H17B 0.9800 . ?
C17 H17C 0.9800 . ?
F3 C34 1.305(11) . ?
F2 C34 1.288(11) . ?
O2A C31 1.480(13) . ?
C8 H8A 0.9800 . ?
C8 H8B 0.9800 . ?
C8 H8C 0.9800 . ?
C7 H7A 0.9800 . ?
C7 H7B 0.9800 . ?
C7 H7C 0.9800 . ?
C22 H22A 0.9800 . ?
C22 H22B 0.9800 . ?
C22 H22C 0.9800 . ?
C16 H16A 0.9800 . ?
C16 H16B 0.9800 . ?
C16 H16C 0.9800 . ?
C10 H10A 0.9800 . ?
C10 H10B 0.9800 . ?
C10 H10C 0.9800 . ?
C5 H5A 0.9800 . ?
C5 H5B 0.9800 . ?
C5 H5C 0.9800 . ?
C23A H23A 1.0000 . ?
P1B C23B 1.862(9) . ?
P1B O3A 1.609(9) . ?
C23B H23B 1.0000 . ?
C23B C24B 1.510(14) . ?
C23B P2B 1.918(7) . ?
C24B C25B 1.407(12) . ?
C24B C29B 1.370(18) . ?
C25B H25B 0.9500 . ?
C25B C26B 1.386(13) . ?
C26B H26B 0.9500 . ?
C26B C27B 1.363(16) . ?
C27B C28B 1.416(16) . ?
C27B C30B 1.481(14) . ?
C28B H28B 0.9500 . ?
C28B C29B 1.412(17) . ?
C29B H29B 0.9500 . ?
C30B O2B 1.343(14) . ?
C30B O1B 1.208(10) . ?
O2B C31 1.449(12) . ?
C31 H31A 0.9800 . ?
C31 H31B 0.9800 . ?
C31 H31C 0.9800 . ?
C31 H31D 0.9800 . ?
C31 H31E 0.9800 . ?
C31 H31F 0.9800 . ?
P2B H2B 1.41(3) . ?
C35A F6A 1.22(3) . ?
C35A F4A 1.35(3) . ?
C35A F5A 1.40(3) . ?
C35A S2A 1.59(4) . ?
S2A O8A 1.379(13) . ?
S2A O9A 1.373(18) . ?
S2A O7A 1.494(12) . ?
F4B C35B 1.27(4) . ?
C35B F6B 1.35(3) . ?
C35B F5B 1.33(3) . ?
C35B S2B 1.82(4) . ?
S2B O9B 1.474(16) . ?
S2B O7B 1.385(15) . ?
S2B O8B 1.321(13) . ?
O3A C32A 1.502(15) . ?
C33A H33A 0.9800 . ?
C33A H33B 0.9800 . ?
C33A H33C 0.9800 . ?
C33A C32A 1.53(2) . ?
C32A H32A 0.9900 . ?
C32A H32B 0.9900 . ?
C33B H33D 0.9800 . ?
C33B H33E 0.9800 . ?
C33B H33F 0.9800 . ?
C33B C32B 1.49(3) . ?
C32B H32C 0.9900 . ?
C32B H32D 0.9900 . ?
C32B O3B 1.495(14) . ?

loop_
_geom_torsion_atom_site_label_1
_geom_torsion_atom_site_label_2
_geom_torsion_atom_site_label_3
_geom_torsion_atom_site_label_4
_geom_torsion
_geom_torsion_site_symmetry_1
_geom_torsion_site_symmetry_2
_geom_torsion_site_symmetry_3
_geom_torsion_site_symmetry_4
_geom_torsion_publ_flag
N2 C1 P1B C23B 117.5(4) . . . . ?
N2 C1 P1B O3A -140.6(4) . . . . ?
N2 C3 C2 N1 -0.7(4) . . . . ?
N2 C3 C2 C7 178.1(5) . . . . ?
N1 C1 P1B C23B -65.2(5) . . . . ?
N1 C1 P1B O3A 36.7(6) . . . . ?
N4 C12 P2B C23B -69.8(4) . . . . ?
N4 C14 C13 N3 -0.1(4) . . . . ?
N4 C14 C13 C18 179.3(4) . . . . ?
N3 C12 P2B C23B 126.5(3) . . . . ?
C1 P1A C23A P2A 46.8(4) . . . . ?
C1 P1A C23A C24A 167.1(5) . . . . ?
C1 P1A O3B C32B -129.5(9) . . . . ?
C1 N2 C3 C2 0.7(4) . . . . ?
C1 N2 C3 C8 178.2(5) . . . . ?
C1 N2 C9 C11 106.7(5) . . . . ?
C1 N2 C9 C10 -125.4(4) . . . . ?
C1 N1 C2 C3 0.4(4) . . . . ?
C1 N1 C2 C7 -178.4(5) . . . . ?
C1 N1 C4 C6 -107.6(5) . . . . ?
C1 N1 C4 C5 125.3(4) . . . . ?
C1 P1B C23B C24B -167.8(6) . . . . ?
C1 P1B C23B P2B -47.2(4) . . . . ?
C1 P1B O3A C32A 130.8(8) . . . . ?
O5 S1 C34 F1 -60.4(9) . . . . ?
O5 S1 C34 F3 178.1(7) . . . . ?
O5 S1 C34 F2 62.8(7) . . . . ?
C12 N4 C20 C21 121.2(4) . . . . ?
C12 N4 C20 C22 -110.2(5) . . . . ?
C12 N4 C14 C13 -0.4(4) . . . . ?
C12 N4 C14 C19 178.7(4) . . . . ?
C12 N3 C15 C17 -121.2(4) . . . . ?
C12 N3 C15 C16 110.1(5) . . . . ?
C12 N3 C13 C14 0.5(4) . . . . ?
C12 N3 C13 C18 -178.9(4) . . . . ?
C30A C27A C28A C29A -174.9(6) . . . . ?
O4 S1 C34 F1 59.1(8) . . . . ?
O4 S1 C34 F3 -62.4(7) . . . . ?
O4 S1 C34 F2 -177.6(7) . . . . ?
C3 N2 C1 P1A 177.6(4) . . . . ?
C3 N2 C1 N1 -0.5(4) . . . . ?
C3 N2 C1 P1B 177.5(4) . . . . ?
C3 N2 C9 C11 -73.7(6) . . . . ?
C3 N2 C9 C10 54.2(5) . . . . ?
C9 N2 C1 P1A -2.7(6) . . . . ?
C9 N2 C1 N1 179.2(3) . . . . ?
C9 N2 C1 P1B -2.8(5) . . . . ?
C9 N2 C3 C2 -179.0(4) . . . . ?
C9 N2 C3 C8 -1.5(7) . . . . ?
C2 N1 C1 P1A -178.3(4) . . . . ?
C2 N1 C1 N2 0.1(4) . . . . ?
C2 N1 C1 P1B -177.5(4) . . . . ?
C2 N1 C4 C6 74.0(6) . . . . ?
C2 N1 C4 C5 -53.1(5) . . . . ?
C15 N3 C12 P2A -17.8(6) . . . . ?
C15 N3 C12 N4 177.4(3) . . . . ?
C15 N3 C12 P2B -14.8(5) . . . . ?
C15 N3 C13 C14 -177.5(4) . . . . ?
C15 N3 C13 C18 3.1(7) . . . . ?
C4 N1 C1 P1A 3.0(5) . . . . ?
C4 N1 C1 N2 -178.6(3) . . . . ?
C4 N1 C1 P1B 3.8(6) . . . . ?
C4 N1 C2 C3 179.0(4) . . . . ?
C4 N1 C2 C7 0.3(7) . . . . ?
C24A C25A C26A C27A 0.0 . . . . ?
C25A C24A C29A C28A 0.0 . . . . ?
C25A C24A C23A P1A 117.0(5) . . . . ?
C25A C24A C23A P2A -130.4(5) . . . . ?
C25A C26A C27A C30A 174.7(7) . . . . ?
C25A C26A C27A C28A 0.0 . . . . ?
C26A C27A C28A C29A 0.0 . . . . ?
C27A C30A O2A C31 -177.7(7) . . . . ?
C27A C28A C29A C24A 0.0 . . . . ?
C29A C24A C25A C26A 0.0 . . . . ?
C29A C24A C23A P1A -61.0(7) . . . . ?
C29A C24A C23A P2A 51.7(7) . . . . ?
C20 N4 C12 P2A 15.0(5) . . . . ?
C20 N4 C12 N3 -177.3(3) . . . . ?
C20 N4 C12 P2B 17.9(6) . . . . ?
C20 N4 C14 C13 177.5(4) . . . . ?
C20 N4 C14 C19 -3.4(6) . . . . ?
C14 N4 C12 P2A -167.0(3) . . . . ?
C14 N4 C12 N3 0.7(4) . . . . ?
C14 N4 C12 P2B -164.1(3) . . . . ?
C14 N4 C20 C21 -56.4(6) . . . . ?
C14 N4 C20 C22 72.1(5) . . . . ?
C13 N3 C12 P2A 164.1(3) . . . . ?
C13 N3 C12 N4 -0.8(4) . . . . ?
C13 N3 C12 P2B 167.0(3) . . . . ?
C13 N3 C15 C17 56.7(6) . . . . ?
C13 N3 C15 C16 -72.1(5) . . . . ?
O6 S1 C34 F1 179.8(8) . . . . ?
O6 S1 C34 F3 58.3(8) . . . . ?
O6 S1 C34 F2 -57.0(8) . . . . ?
C19 C14 C13 N3 -179.2(4) . . . . ?
C19 C14 C13 C18 0.2(7) . . . . ?
O2A C30A C27A C26A -7.7(10) . . . . ?
O2A C30A C27A C28A 167.1(7) . . . . ?
C8 C3 C2 N1 -178.1(5) . . . . ?
C8 C3 C2 C7 0.7(8) . . . . ?
O1A C30A C27A C26A 170.7(7) . . . . ?
O1A C30A C27A C28A -14.4(10) . . . . ?
O1A C30A O2A C31 3.9(15) . . . . ?
C23A P1A C1 N2 65.0(5) . . . . ?
C23A P1A C1 N1 -117.2(4) . . . . ?
C23A P1A O3B C32B 128.6(9) . . . . ?
C23A P2A C12 N4 -126.4(3) . . . . ?
C23A P2A C12 N3 69.9(4) . . . . ?
C23A C24A C25A C26A -178.0(8) . . . . ?
C23A C24A C29A C28A 178.0(8) . . . . ?
P1B C23B C24B C25B 61.9(10) . . . . ?
P1B C23B C24B C29B -117.4(9) . . . . ?
P1B O3A C32A C33A -71.9(14) . . . . ?
C23B P1B O3A C32A -128.7(8) . . . . ?
C23B C24B C25B C26B -178.4(10) . . . . ?
C23B C24B C29B C28B 177.8(11) . . . . ?
C24B C25B C26B C27B -0.2(13) . . . . ?
C25B C24B C29B C28B -1.6(13) . . . . ?
C25B C26B C27B C28B 0.1(14) . . . . ?
C25B C26B C27B C30B 174.7(8) . . . . ?
C26B C27B C28B C29B -0.7(15) . . . . ?
C26B C27B C30B O2B -166.6(9) . . . . ?
C26B C27B C30B O1B 14.8(13) . . . . ?
C27B C28B C29B C24B 1.4(15) . . . . ?
C27B C30B O2B C31 178.1(7) . . . . ?
C28B C27B C30B O2B 8.0(13) . . . . ?
C28B C27B C30B O1B -170.7(10) . . . . ?
C29B C24B C25B C26B 1.0(12) . . . . ?
C30B C27B C28B C29B -175.4(9) . . . . ?
O1B C30B O2B C31 -3.2(14) . . . . ?
P2B C23B C24B C25B -50.9(11) . . . . ?
P2B C23B C24B C29B 129.8(8) . . . . ?
F6A C35A S2A O8A -59(3) . . . . ?
F6A C35A S2A O9A 68(2) . . . . ?
F6A C35A S2A O7A -178(2) . . . . ?
F4A C35A S2A O8A 177(2) . . . . ?
F4A C35A S2A O9A -55(2) . . . . ?
F4A C35A S2A O7A 59(2) . . . . ?
F5A C35A S2A O8A 66(3) . . . . ?
F5A C35A S2A O9A -167(2) . . . . ?
F5A C35A S2A O7A -53(3) . . . . ?
F4B C35B S2B O9B 172(2) . . . . ?
F4B C35B S2B O7B -71(2) . . . . ?
F4B C35B S2B O8B 56(2) . . . . ?
F6B C35B S2B O9B -66(2) . . . . ?
F6B C35B S2B O7B 51(3) . . . . ?
F6B C35B S2B O8B 178(2) . . . . ?
F5B C35B S2B O9B 47(2) . . . . ?
F5B C35B S2B O7B 164(2) . . . . ?
F5B C35B S2B O8B -69(3) . . . . ?
O3A P1B C23B C24B 90.2(8) . . . . ?
O3A P1B C23B P2B -149.2(5) . . . . ?
C33B C32B O3B P1A 56.5(18) . . . . ?
O3B P1A C1 N2 -38.1(6) . . . . ?
O3B P1A C1 N1 139.8(4) . . . . ?
O3B P1A C23A P2A 150.0(5) . . . . ?
O3B P1A C23A C24A -89.7(7) . . . . ?

loop_
_twin_individual_id
_twin_individual_mass_fraction_refined
1 0.96(3)
2 0.04(3)

loop_
_exptl_oxdiff_crystal_face_indexfrac_h
_exptl_oxdiff_crystal_face_indexfrac_k
_exptl_oxdiff_crystal_face_indexfrac_l
_exptl_oxdiff_crystal_face_x
_exptl_oxdiff_crystal_face_y
_exptl_oxdiff_crystal_face_z
-0.7510 -1.7906 9.1798 0.1590 -0.0578 0.9856
-6.5522 2.6700 1.1702 -0.8832 0.3114 0.3506
0.6150 1.8539 -9.1894 -0.1783 0.0647 -0.9818
5.7552 -3.5094 3.9949 0.9203 -0.3254 0.2170
-0.2162 -10.7648 1.1280 -0.0242 -0.9713 0.2367
1.8436 -0.1622 -9.0176 -0.0050 -0.1282 -0.9917
0.1622 10.8001 -0.8641 0.0245 0.9778 -0.2080
-1.0011 5.0001 3.9967 -0.0114 0.5094 0.3951

loop_
_smtbx_masks_void_nr
_smtbx_masks_void_average_x
_smtbx_masks_void_average_y
_smtbx_masks_void_average_z
_smtbx_masks_void_volume
_smtbx_masks_void_count_electrons
_smtbx_masks_void_content
1 -0.010 -0.061 0.473 173.1 62.0 '1 C6H4F2'
2 0.490 0.061 -0.027 173.1 62.0 '1 C6H4F2'
